data_1507862
loop_
_publ_author_name
'Zhu, Yan-ping'
'Liu, Mei-cai'
'Jia, Feng-cheng'
'Yuan, Jing-jing'
'Gao, Qing-he'
'Lian, Mi'
'Wu, An-xin'

_publ_section_title
;
 Metal-free sp3 C-H bond dual-(het)arylation: I2-promoted domino process
 to construct 2,2-bisindolyl-1-arylethanones.
;
_journal_issue 13
_journal_name_full 'Organic letters'
_journal_page_first 3392
_journal_page_last 3395
_journal_paper_doi 10.1021/ol301366p
_journal_volume 14
_journal_year 2012
_chemical_formula_sum 'C27 H24 N2 O2'
_chemical_formula_weight 408.48
_chemical_name_systematic
; 
 ? 
;
_space_group_IT_number 14
_symmetry_cell_setting monoclinic
_symmetry_space_group_name_Hall '-P 2ybc'
_symmetry_space_group_name_H-M 'P 1 21/c 1'
_atom_sites_solution_hydrogens geom
_atom_sites_solution_primary direct
_atom_sites_solution_secondary difmap
_audit_creation_method SHELXL-97
_cell_angle_alpha 90.00
_cell_angle_beta 110.166(3)
_cell_angle_gamma 90.00
_cell_formula_units_Z 4
_cell_length_a 11.290(2)
_cell_length_b 24.184(5)
_cell_length_c 8.2547(16)
_cell_measurement_reflns_used 2604
_cell_measurement_temperature 298(2)
_cell_measurement_theta_max 22.19
_cell_measurement_theta_min 2.56
_cell_volume 2115.7(7)
_computing_cell_refinement 'Bruker SMART'
_computing_data_collection 'Bruker SMART'
_computing_data_reduction 'Bruker SAINT'
_computing_molecular_graphics 'Bruker SHELXTL'
_computing_publication_material 'Bruker SHELXTL'
_computing_structure_refinement 'SHELXL-97 (Sheldrick, 1997)'
_computing_structure_solution 'SHELXS-97 (Sheldrick, 1990)'
_diffrn_ambient_temperature 298(2)
_diffrn_measured_fraction_theta_full 0.998
_diffrn_measured_fraction_theta_max 0.998
_diffrn_measurement_device_type 'CCD area detector'
_diffrn_measurement_method 'phi and omega scans'
_diffrn_radiation_monochromator graphite
_diffrn_radiation_source 'fine-focus sealed tube'
_diffrn_radiation_type MoK\a
_diffrn_radiation_wavelength 0.71073
_diffrn_reflns_av_R_equivalents 0.0315
_diffrn_reflns_av_sigmaI/netI 0.0363
_diffrn_reflns_limit_h_max 12
_diffrn_reflns_limit_h_min -13
_diffrn_reflns_limit_k_max 29
_diffrn_reflns_limit_k_min -28
_diffrn_reflns_limit_l_max 9
_diffrn_reflns_limit_l_min -9
_diffrn_reflns_number 11550
_diffrn_reflns_theta_full 25.50
_diffrn_reflns_theta_max 25.50
_diffrn_reflns_theta_min 1.92
_exptl_absorpt_coefficient_mu 0.081
_exptl_absorpt_correction_T_max 0.9919
_exptl_absorpt_correction_T_min 0.9871
_exptl_absorpt_correction_type none
_exptl_crystal_colour colorless
_exptl_crystal_density_diffrn 1.282
_exptl_crystal_density_method 'not measured'
_exptl_crystal_description plate
_exptl_crystal_F_000 864
_exptl_crystal_size_max 0.16
_exptl_crystal_size_mid 0.12
_exptl_crystal_size_min 0.10
_refine_diff_density_max 0.189
_refine_diff_density_min -0.191
_refine_diff_density_rms 0.034
_refine_ls_extinction_method none
_refine_ls_goodness_of_fit_ref 1.095
_refine_ls_hydrogen_treatment constr
_refine_ls_matrix_type full
_refine_ls_number_parameters 283
_refine_ls_number_reflns 3914
_refine_ls_number_restraints 0
_refine_ls_restrained_S_all 1.095
_refine_ls_R_factor_all 0.0767
_refine_ls_R_factor_gt 0.0582
_refine_ls_shift/su_max 0.001
_refine_ls_shift/su_mean 0.000
_refine_ls_structure_factor_coef Fsqd
_refine_ls_weighting_details 'calc w=1/[\s^2^(Fo^2^)+(0.0473P)^2^+0.6885P] where P=(Fo^2^+2Fc^2^)/3'
_refine_ls_weighting_scheme calc
_refine_ls_wR_factor_gt 0.1231
_refine_ls_wR_factor_ref 0.1310
_reflns_number_gt 3089
_reflns_number_total 3914
_reflns_threshold_expression >2sigma(I)
_cod_data_source_file ol301366p_si_002.cif
_cod_data_source_block t
_cod_depositor_comments
;
The following automatic conversions were performed:

'_symmetry_cell_setting' value 'Monoclinic' changed to 'monoclinic'
according to /home/saulius/struct/CIF-dictionaries/cif_core.dic
dictionary named 'cif_core.dic' version 2.4.1 from 2010-06-29.

Automatic conversion script
Id: cif_fix_values 1891 2012-01-12 08:04:46Z andrius 

 Adding full bibliography for 1507862--1507863.cif.
;
_cod_original_sg_symbol_H-M P2(1)/c
_cod_database_code 1507862

loop_
_symmetry_equiv_pos_as_xyz
'x, y, z'
'-x, y+1/2, -z+1/2'
'-x, -y, -z'
'x, -y-1/2, z-1/2'

loop_
_atom_site_label
_atom_site_type_symbol
_atom_site_fract_x
_atom_site_fract_y
_atom_site_fract_z
_atom_site_U_iso_or_equiv
_atom_site_adp_type
_atom_site_occupancy
_atom_site_symmetry_multiplicity
_atom_site_calc_flag
_atom_site_refinement_flags
C1 C 0.2109(2) 1.04000(12) 0.2597(3) 0.0671(8) Uani 1 1 d .
H1A H 0.1369 1.0208 0.2616 0.101 Uiso 1 1 calc R
H1B H 0.1899 1.0622 0.1573 0.101 Uiso 1 1 calc R
H1C H 0.2420 1.0633 0.3595 0.101 Uiso 1 1 calc R
C2 C 0.3511(2) 0.96749(9) 0.4015(3) 0.0421(5) Uani 1 1 d .
C3 C 0.4427(2) 0.92963(10) 0.3993(3) 0.0466(6) Uani 1 1 d .
H3 H 0.4685 0.9277 0.3039 0.056 Uiso 1 1 calc R
C4 C 0.4953(2) 0.89517(9) 0.5364(3) 0.0443(5) Uani 1 1 d .
H4 H 0.5564 0.8699 0.5328 0.053 Uiso 1 1 calc R
C5 C 0.45896(19) 0.89716(9) 0.6822(3) 0.0391(5) Uani 1 1 d .
C6 C 0.3664(2) 0.93505(10) 0.6809(3) 0.0470(6) Uani 1 1 d .
H6 H 0.3402 0.9371 0.7760 0.056 Uiso 1 1 calc R
C7 C 0.3120(2) 0.96980(10) 0.5429(3) 0.0477(6) Uani 1 1 d .
H7 H 0.2496 0.9946 0.5447 0.057 Uiso 1 1 calc R
C8 C 0.5217(2) 0.85944(9) 0.8278(3) 0.0424(5) Uani 1 1 d .
C9 C 0.48692(19) 0.86246(9) 0.9923(3) 0.0401(5) Uani 1 1 d .
H9 H 0.4602 0.9005 1.0023 0.048 Uiso 1 1 calc R
C10 C 0.59979(19) 0.85053(9) 1.1516(3) 0.0374(5) Uani 1 1 d .
C11 C 0.61748(19) 0.80812(9) 1.2651(3) 0.0396(5) Uani 1 1 d .
H11 H 0.5590 0.7802 1.2568 0.048 Uiso 1 1 calc R
C12 C 0.7927(2) 0.85821(9) 1.3631(3) 0.0427(5) Uani 1 1 d .
C13 C 0.71167(19) 0.88338(9) 1.2117(3) 0.0397(5) Uani 1 1 d .
C14 C 0.7515(2) 0.93208(10) 1.1529(3) 0.0502(6) Uani 1 1 d .
H14 H 0.6994 0.9497 1.0539 0.060 Uiso 1 1 calc R
C15 C 0.8682(2) 0.95319(11) 1.2440(4) 0.0625(7) Uani 1 1 d .
H15 H 0.8953 0.9853 1.2054 0.075 Uiso 1 1 calc R
C16 C 0.9468(2) 0.92752(12) 1.3928(4) 0.0649(8) Uani 1 1 d .
H16 H 1.0256 0.9428 1.4513 0.078 Uiso 1 1 calc R
C17 C 0.9114(2) 0.88002(11) 1.4562(3) 0.0537(6) Uani 1 1 d .
H17 H 0.9641 0.8632 1.5564 0.064 Uiso 1 1 calc R
C18 C 0.7767(2) 0.77699(11) 1.5456(3) 0.0549(6) Uani 1 1 d .
H18A H 0.7584 0.7945 1.6386 0.082 Uiso 1 1 calc R
H18B H 0.8661 0.7715 1.5780 0.082 Uiso 1 1 calc R
H18C H 0.7345 0.7419 1.5207 0.082 Uiso 1 1 calc R
C19 C 0.37415(19) 0.82522(9) 0.9693(3) 0.0397(5) Uani 1 1 d .
C20 C 0.3669(2) 0.76959(10) 0.9412(3) 0.0480(6) Uani 1 1 d .
H20 H 0.4326 0.7479 0.9330 0.058 Uiso 1 1 calc R
C21 C 0.1787(2) 0.79349(9) 0.9468(3) 0.0439(5) Uani 1 1 d .
C22 C 0.25347(19) 0.84174(9) 0.9730(3) 0.0400(5) Uani 1 1 d .
C23 C 0.2008(2) 0.89193(10) 0.9993(3) 0.0474(6) Uani 1 1 d .
H23 H 0.2474 0.9245 1.0158 0.057 Uiso 1 1 calc R
C24 C 0.0799(2) 0.89251(11) 1.0005(3) 0.0595(7) Uani 1 1 d .
H24 H 0.0451 0.9257 1.0192 0.071 Uiso 1 1 calc R
C25 C 0.0075(2) 0.84425(12) 0.9741(4) 0.0645(7) Uani 1 1 d .
H25 H -0.0745 0.8459 0.9753 0.077 Uiso 1 1 calc R
C26 C 0.0556(2) 0.79428(11) 0.9464(3) 0.0559(6) Uani 1 1 d .
H26 H 0.0074 0.7622 0.9281 0.067 Uiso 1 1 calc R
C27 C 0.2120(2) 0.69211(10) 0.9149(4) 0.0642(7) Uani 1 1 d .
H27A H 0.2666 0.6705 0.8727 0.096 Uiso 1 1 calc R
H27B H 0.1266 0.6887 0.8372 0.096 Uiso 1 1 calc R
H27C H 0.2176 0.6790 1.0271 0.096 Uiso 1 1 calc R
N1 N 0.25019(17) 0.74985(8) 0.9266(2) 0.0482(5) Uani 1 1 d .
N2 N 0.73302(16) 0.81185(7) 1.3935(2) 0.0423(4) Uani 1 1 d .
O1 O 0.30559(15) 1.00081(7) 0.26081(19) 0.0531(4) Uani 1 1 d .
O2 O 0.59946(17) 0.82609(7) 0.8187(2) 0.0648(5) Uani 1 1 d .

loop_
_atom_site_aniso_label
_atom_site_aniso_U_11
_atom_site_aniso_U_22
_atom_site_aniso_U_33
_atom_site_aniso_U_23
_atom_site_aniso_U_13
_atom_site_aniso_U_12
C1 0.0630(17) 0.0772(19) 0.0650(17) 0.0227(15) 0.0272(14) 0.0231(14)
C2 0.0439(13) 0.0430(13) 0.0375(12) -0.0012(10) 0.0116(10) -0.0049(10)
C3 0.0517(14) 0.0534(14) 0.0390(13) -0.0047(11) 0.0209(11) 0.0027(11)
C4 0.0433(12) 0.0458(13) 0.0451(13) -0.0081(11) 0.0171(10) 0.0050(10)
C5 0.0374(11) 0.0406(12) 0.0405(12) -0.0060(10) 0.0150(10) -0.0033(9)
C6 0.0471(13) 0.0562(15) 0.0442(13) 0.0007(11) 0.0242(11) 0.0063(11)
C7 0.0447(13) 0.0538(15) 0.0475(14) 0.0040(11) 0.0194(11) 0.0120(11)
C8 0.0435(13) 0.0415(13) 0.0451(13) -0.0049(10) 0.0188(10) -0.0003(10)
C9 0.0432(12) 0.0371(12) 0.0428(12) -0.0024(10) 0.0185(10) 0.0026(9)
C10 0.0384(11) 0.0407(12) 0.0382(12) -0.0044(10) 0.0196(9) 0.0002(9)
C11 0.0378(12) 0.0434(13) 0.0413(12) -0.0047(10) 0.0184(10) -0.0059(9)
C12 0.0400(12) 0.0460(13) 0.0472(13) -0.0080(11) 0.0217(11) -0.0018(10)
C13 0.0410(12) 0.0409(12) 0.0442(13) -0.0065(10) 0.0238(10) -0.0009(9)
C14 0.0549(15) 0.0461(14) 0.0591(15) -0.0032(12) 0.0317(12) -0.0026(11)
C15 0.0617(17) 0.0540(16) 0.084(2) -0.0082(15) 0.0404(16) -0.0159(13)
C16 0.0447(15) 0.0710(19) 0.082(2) -0.0201(16) 0.0265(14) -0.0204(13)
C17 0.0407(13) 0.0641(17) 0.0559(15) -0.0105(13) 0.0161(12) -0.0037(12)
C18 0.0519(14) 0.0631(16) 0.0466(14) 0.0062(12) 0.0131(11) 0.0012(12)
C19 0.0389(12) 0.0433(13) 0.0369(11) -0.0005(10) 0.0133(9) 0.0038(9)
C20 0.0425(13) 0.0494(14) 0.0540(14) -0.0053(11) 0.0193(11) 0.0051(10)
C21 0.0372(12) 0.0479(14) 0.0404(12) 0.0024(10) 0.0054(10) 0.0034(10)
C22 0.0385(12) 0.0452(13) 0.0329(11) 0.0022(10) 0.0081(9) 0.0029(10)
C23 0.0454(13) 0.0486(14) 0.0469(13) 0.0024(11) 0.0142(11) 0.0065(11)
C24 0.0480(15) 0.0606(17) 0.0676(17) 0.0024(13) 0.0172(13) 0.0162(12)
C25 0.0376(13) 0.080(2) 0.0746(19) 0.0085(15) 0.0171(13) 0.0105(13)
C26 0.0387(13) 0.0632(17) 0.0595(16) 0.0062(13) 0.0089(11) -0.0036(11)
C27 0.0625(16) 0.0449(15) 0.0788(19) -0.0039(13) 0.0162(14) -0.0047(12)
N1 0.0446(11) 0.0429(11) 0.0543(12) -0.0047(9) 0.0135(9) -0.0021(9)
N2 0.0408(10) 0.0475(11) 0.0394(10) 0.0013(8) 0.0148(9) -0.0021(8)
O1 0.0608(10) 0.0556(10) 0.0451(9) 0.0082(8) 0.0212(8) 0.0118(8)
O2 0.0827(13) 0.0660(12) 0.0569(11) 0.0099(9) 0.0385(10) 0.0328(10)

loop_
_atom_type_symbol
_atom_type_description
_atom_type_scat_dispersion_real
_atom_type_scat_dispersion_imag
_atom_type_scat_source
C C 0.0033 0.0016 'International Tables Vol C Tables 4.2.6.8 and 6.1.1.4'
H H 0.0000 0.0000 'International Tables Vol C Tables 4.2.6.8 and 6.1.1.4'
N N 0.0061 0.0033 'International Tables Vol C Tables 4.2.6.8 and 6.1.1.4'
O O 0.0106 0.0060 'International Tables Vol C Tables 4.2.6.8 and 6.1.1.4'

loop_
_geom_angle_atom_site_label_1
_geom_angle_atom_site_label_2
_geom_angle_atom_site_label_3
_geom_angle
O1 C1 H1A 109.5
O1 C1 H1B 109.5
H1A C1 H1B 109.5
O1 C1 H1C 109.5
H1A C1 H1C 109.5
H1B C1 H1C 109.5
O1 C2 C7 124.0(2)
O1 C2 C3 116.37(19)
C7 C2 C3 119.6(2)
C4 C3 C2 120.3(2)
C4 C3 H3 119.8
C2 C3 H3 119.8
C3 C4 C5 121.3(2)
C3 C4 H4 119.4
C5 C4 H4 119.4
C6 C5 C4 117.3(2)
C6 C5 C8 124.19(19)
C4 C5 C8 118.46(19)
C7 C6 C5 121.9(2)
C7 C6 H6 119.0
C5 C6 H6 119.0
C6 C7 C2 119.5(2)
C6 C7 H7 120.3
C2 C7 H7 120.3
O2 C8 C5 120.91(19)
O2 C8 C9 119.7(2)
C5 C8 C9 119.35(18)
C10 C9 C19 114.56(17)
C10 C9 C8 111.30(17)
C19 C9 C8 108.65(17)
C10 C9 H9 107.3
C19 C9 H9 107.3
C8 C9 H9 107.3
C11 C10 C13 106.19(19)
C11 C10 C9 128.66(19)
C13 C10 C9 125.15(19)
C10 C11 N2 111.00(18)
C10 C11 H11 124.5
N2 C11 H11 124.5
N2 C12 C17 130.2(2)
N2 C12 C13 107.76(18)
C17 C12 C13 122.1(2)
C14 C13 C12 118.8(2)
C14 C13 C10 134.1(2)
C12 C13 C10 107.10(19)
C15 C14 C13 119.0(2)
C15 C14 H14 120.5
C13 C14 H14 120.5
C14 C15 C16 121.2(2)
C14 C15 H15 119.4
C16 C15 H15 119.4
C17 C16 C15 121.9(2)
C17 C16 H16 119.1
C15 C16 H16 119.1
C16 C17 C12 117.1(2)
C16 C17 H17 121.5
C12 C17 H17 121.5
N2 C18 H18A 109.5
N2 C18 H18B 109.5
H18A C18 H18B 109.5
N2 C18 H18C 109.5
H18A C18 H18C 109.5
H18B C18 H18C 109.5
C20 C19 C22 106.09(19)
C20 C19 C9 127.31(19)
C22 C19 C9 126.60(19)
C19 C20 N1 111.07(19)
C19 C20 H20 124.5
N1 C20 H20 124.5
N1 C21 C26 129.8(2)
N1 C21 C22 107.92(18)
C26 C21 C22 122.3(2)
C23 C22 C21 118.4(2)
C23 C22 C19 134.7(2)
C21 C22 C19 106.85(19)
C24 C23 C22 119.2(2)
C24 C23 H23 120.4
C22 C23 H23 120.4
C23 C24 C25 121.4(2)
C23 C24 H24 119.3
C25 C24 H24 119.3
C26 C25 C24 121.1(2)
C26 C25 H25 119.5
C24 C25 H25 119.5
C25 C26 C21 117.6(2)
C25 C26 H26 121.2
C21 C26 H26 121.2
N1 C27 H27A 109.5
N1 C27 H27B 109.5
H27A C27 H27B 109.5
N1 C27 H27C 109.5
H27A C27 H27C 109.5
H27B C27 H27C 109.5
C20 N1 C21 108.07(18)
C20 N1 C27 126.5(2)
C21 N1 C27 124.9(2)
C11 N2 C12 107.95(18)
C11 N2 C18 125.45(18)
C12 N2 C18 126.16(19)
C2 O1 C1 117.44(18)

loop_
_geom_bond_atom_site_label_1
_geom_bond_atom_site_label_2
_geom_bond_distance
C1 O1 1.427(3)
C1 H1A 0.9600
C1 H1B 0.9600
C1 H1C 0.9600
C2 O1 1.360(3)
C2 C7 1.384(3)
C2 C3 1.386(3)
C3 C4 1.366(3)
C3 H3 0.9300
C4 C5 1.400(3)
C4 H4 0.9300
C5 C6 1.387(3)
C5 C8 1.480(3)
C6 C7 1.378(3)
C6 H6 0.9300
C7 H7 0.9300
C8 O2 1.213(2)
C8 C9 1.540(3)
C9 C10 1.510(3)
C9 C19 1.517(3)
C9 H9 0.9800
C10 C11 1.357(3)
C10 C13 1.429(3)
C11 N2 1.371(3)
C11 H11 0.9300
C12 N2 1.375(3)
C12 C17 1.398(3)
C12 C13 1.408(3)
C13 C14 1.405(3)
C14 C15 1.371(3)
C14 H14 0.9300
C15 C16 1.390(4)
C15 H15 0.9300
C16 C17 1.377(4)
C16 H16 0.9300
C17 H17 0.9300
C18 N2 1.450(3)
C18 H18A 0.9600
C18 H18B 0.9600
C18 H18C 0.9600
C19 C20 1.363(3)
C19 C22 1.430(3)
C20 N1 1.367(3)
C20 H20 0.9300
C21 N1 1.373(3)
C21 C26 1.388(3)
C21 C22 1.413(3)
C22 C23 1.401(3)
C23 C24 1.368(3)
C23 H23 0.9300
C24 C25 1.398(4)
C24 H24 0.9300
C25 C26 1.376(3)
C25 H25 0.9300
C26 H26 0.9300
C27 N1 1.455(3)
C27 H27A 0.9600
C27 H27B 0.9600
C27 H27C 0.9600

loop_
_geom_hbond_atom_site_label_D
_geom_hbond_atom_site_label_H
_geom_hbond_atom_site_label_A
_geom_hbond_distance_DH
_geom_hbond_distance_HA
_geom_hbond_distance_DA
_geom_hbond_angle_DHA
_geom_hbond_site_symmetry_A
C18 H18C O2 0.96 2.46 3.338(3) 151.8 4_576

loop_
_geom_torsion_atom_site_label_1
_geom_torsion_atom_site_label_2
_geom_torsion_atom_site_label_3
_geom_torsion_atom_site_label_4
_geom_torsion
O1 C2 C3 C4 178.9(2)
C7 C2 C3 C4 -0.7(3)
C2 C3 C4 C5 -0.2(3)
C3 C4 C5 C6 0.8(3)
C3 C4 C5 C8 -178.7(2)
C4 C5 C6 C7 -0.4(3)
C8 C5 C6 C7 179.1(2)
C5 C6 C7 C2 -0.6(4)
O1 C2 C7 C6 -178.5(2)
C3 C2 C7 C6 1.1(3)
C6 C5 C8 O2 177.8(2)
C4 C5 C8 O2 -2.7(3)
C6 C5 C8 C9 -1.8(3)
C4 C5 C8 C9 177.67(19)
O2 C8 C9 C10 34.8(3)
C5 C8 C9 C10 -145.66(19)
O2 C8 C9 C19 -92.3(2)
C5 C8 C9 C19 87.3(2)
C19 C9 C10 C11 7.3(3)
C8 C9 C10 C11 -116.5(2)
C19 C9 C10 C13 -172.82(18)
C8 C9 C10 C13 63.4(3)
C13 C10 C11 N2 0.1(2)
C9 C10 C11 N2 -179.95(19)
N2 C12 C13 C14 179.89(18)
C17 C12 C13 C14 -0.3(3)
N2 C12 C13 C10 0.3(2)
C17 C12 C13 C10 -179.84(19)
C11 C10 C13 C14 -179.7(2)
C9 C10 C13 C14 0.3(4)
C11 C10 C13 C12 -0.3(2)
C9 C10 C13 C12 179.80(18)
C12 C13 C14 C15 0.6(3)
C10 C13 C14 C15 -180.0(2)
C13 C14 C15 C16 -0.4(4)
C14 C15 C16 C17 -0.2(4)
C15 C16 C17 C12 0.6(4)
N2 C12 C17 C16 179.5(2)
C13 C12 C17 C16 -0.3(3)
C10 C9 C19 C20 -64.7(3)
C8 C9 C19 C20 60.4(3)
C10 C9 C19 C22 115.2(2)
C8 C9 C19 C22 -119.6(2)
C22 C19 C20 N1 0.1(2)
C9 C19 C20 N1 -179.95(19)
N1 C21 C22 C23 -179.16(19)
C26 C21 C22 C23 0.0(3)
N1 C21 C22 C19 -0.5(2)
C26 C21 C22 C19 178.6(2)
C20 C19 C22 C23 178.6(2)
C9 C19 C22 C23 -1.4(4)
C20 C19 C22 C21 0.3(2)
C9 C19 C22 C21 -179.69(19)
C21 C22 C23 C24 0.6(3)
C19 C22 C23 C24 -177.5(2)
C22 C23 C24 C25 -0.7(4)
C23 C24 C25 C26 0.2(4)
C24 C25 C26 C21 0.4(4)
N1 C21 C26 C25 178.4(2)
C22 C21 C26 C25 -0.5(3)
C19 C20 N1 C21 -0.4(3)
C19 C20 N1 C27 -172.9(2)
C26 C21 N1 C20 -178.5(2)
C22 C21 N1 C20 0.6(2)
C26 C21 N1 C27 -5.9(4)
C22 C21 N1 C27 173.2(2)
C10 C11 N2 C12 0.1(2)
C10 C11 N2 C18 172.8(2)
C17 C12 N2 C11 179.9(2)
C13 C12 N2 C11 -0.2(2)
C17 C12 N2 C18 7.3(4)
C13 C12 N2 C18 -172.9(2)
C7 C2 O1 C1 -0.6(3)
C3 C2 O1 C1 179.8(2)

loop_
_cod_related_entry_id
_cod_related_entry_database
_cod_related_entry_code
1 ChemSpider 2221862
